data_7063379
loop_
_publ_author_name
'Missina, Juliana M.'
'Camilo, Helo\'isa de S.'
'Bottini, R\'ubia C. R.'
'Silva, Isabela P. S.'
'Fachini, Lucas G.'
'Rossi, Patrizia'
'Paoli, Paola'
'S\'a, Eduardo L. de'
'Nunes, Giovana G.'

_publ_section_title
;
 Exploring the interaction of decavanadate with methylene blue, toluidine
 blue and rhodamine B
;
_journal_issue 34
_journal_name_full 'New Journal of Chemistry'
_journal_page_first 14873
_journal_page_last 14883
_journal_paper_doi 10.1039/D4NJ02454K
_journal_volume 48
_journal_year 2024
_chemical_formula_sum 'C32 H48 N6 O20 S2 V5'
_chemical_formula_weight 1155.58
_space_group_crystal_system triclinic
_space_group_IT_number 2
_space_group_name_Hall '-P 1'
_space_group_name_H-M_alt 'P -1'
_atom_sites_solution_hydrogens geom
_audit_creation_method SHELXL-2018/3
_audit_update_record
;
2024-07-22 deposited with the CCDC.	2024-07-30 downloaded from the CCDC.
;
_cell_angle_alpha 90.970(6)
_cell_angle_beta 101.144(6)
_cell_angle_gamma 108.890(6)
_cell_formula_units_Z 2
_cell_length_a 12.191(2)
_cell_length_b 13.129(3)
_cell_length_c 15.478(3)
_cell_measurement_reflns_used 6126
_cell_measurement_temperature 300(2)
_cell_measurement_theta_max 20.92
_cell_measurement_theta_min 2.54
_cell_volume 2291.3(8)
_computing_cell_refinement 'Bruker SAINT'
_computing_data_collection 'Bruker APEX2'
_computing_data_reduction 'Bruker SAINT'
_computing_publication_material 'PARST97 (Nardelli, 1995)'
_computing_structure_refinement 'SHELXL-2018/3 (Sheldrick, 2018)'
_computing_structure_solution 'SHELXT  (Sheldrick, 2015)'
_diffrn_ambient_temperature 300(2)
_diffrn_measured_fraction_theta_full 0.994
_diffrn_measured_fraction_theta_max 0.994
_diffrn_measurement_device_type 'Bruker APEX-II CCD'
_diffrn_measurement_method '\f and \w scans'
_diffrn_radiation_type MoK\a
_diffrn_radiation_wavelength 0.71073
_diffrn_reflns_av_R_equivalents 0.1131
_diffrn_reflns_av_unetI/netI 0.0623
_diffrn_reflns_Laue_measured_fraction_full 0.994
_diffrn_reflns_Laue_measured_fraction_max 0.994
_diffrn_reflns_limit_h_max 12
_diffrn_reflns_limit_h_min -12
_diffrn_reflns_limit_k_max 13
_diffrn_reflns_limit_k_min -13
_diffrn_reflns_limit_l_max 15
_diffrn_reflns_limit_l_min -15
_diffrn_reflns_number 40861
_diffrn_reflns_point_group_measured_fraction_full 0.994
_diffrn_reflns_point_group_measured_fraction_max 0.994
_diffrn_reflns_theta_full 21.421
_diffrn_reflns_theta_max 21.421
_diffrn_reflns_theta_min 2.538
_exptl_absorpt_coefficient_mu 1.155
_exptl_absorpt_correction_T_max 0.7446
_exptl_absorpt_correction_T_min 0.6896
_exptl_absorpt_correction_type multi-scan
_exptl_absorpt_process_details ' SADABS-2016/2, Sheldrick (2015)'
_exptl_crystal_colour 'dark green'
_exptl_crystal_density_diffrn 1.675
_exptl_crystal_description prism
_exptl_crystal_F_000 1178
_exptl_crystal_size_max 0.363
_exptl_crystal_size_mid 0.116
_exptl_crystal_size_min 0.034
_refine_diff_density_max 0.578
_refine_diff_density_min -0.329
_refine_diff_density_rms 0.093
_refine_ls_extinction_method none
_refine_ls_goodness_of_fit_ref 1.054
_refine_ls_hydrogen_treatment constr
_refine_ls_matrix_type full
_refine_ls_number_parameters 604
_refine_ls_number_reflns 5174
_refine_ls_number_restraints 0
_refine_ls_restrained_S_all 1.054
_refine_ls_R_factor_all 0.0957
_refine_ls_R_factor_gt 0.0558
_refine_ls_shift/su_max 0.000
_refine_ls_shift/su_mean 0.000
_refine_ls_structure_factor_coef Fsqd
_refine_ls_weighting_details 'w=1/[\s^2^(Fo^2^)+(0.0757P)^2^+7.3607P] where P=(Fo^2^+2Fc^2^)/3'
_refine_ls_weighting_scheme calc
_refine_ls_wR_factor_gt 0.1427
_refine_ls_wR_factor_ref 0.1619
_reflns_Friedel_coverage 0.000
_reflns_number_gt 3475
_reflns_number_total 5174
_reflns_threshold_expression 'I > 2\s(I)'
_cod_data_source_file d4nj02454k2.cif
_cod_data_source_block MBV10
_cod_depositor_comments 'Adding full bibliography for 7063379--7063380.cif.'
_cod_database_code 7063379
_shelx_shelxl_version_number 2018/3
_shelx_space_group_comment
;
The symmetry employed for this shelxl refinement is uniquely defined
by the following loop, which should always be used as a source of
symmetry information in preference to the above space-group names.
They are only intended as comments.
;
_shelx_estimated_absorpt_t_min 0.679
_shelx_estimated_absorpt_t_max 0.962

loop_
_space_group_symop_operation_xyz
'x, y, z'
'-x, -y, -z'

loop_
_atom_site_label
_atom_site_type_symbol
_atom_site_fract_x
_atom_site_fract_y
_atom_site_fract_z
_atom_site_U_iso_or_equiv
_atom_site_adp_type
_atom_site_occupancy
_atom_site_site_symmetry_order
_atom_site_calc_flag
_atom_site_refinement_flags_posn
_atom_site_refinement_flags_adp
_atom_site_refinement_flags_occupancy
_atom_site_disorder_assembly
_atom_site_disorder_group
V1 V 0.37983(13) 0.22723(11) 0.93899(9) 0.0346(4) Uani 1 1 d . . . . .
V2 V 0.52396(11) 0.42110(10) 1.07596(9) 0.0268(4) Uani 1 1 d . . . . .
V3 V 0.25883(11) 0.39711(11) 0.96665(9) 0.0297(4) Uani 1 1 d . . . . .
V4 V 0.34709(12) 0.37768(11) 0.79458(9) 0.0325(4) Uani 1 1 d . . . . .
V5 V 0.60503(12) 0.40051(11) 0.89992(9) 0.0317(4) Uani 1 1 d . . . . .
O1 O 0.3470(5) 0.1007(4) 0.9475(4) 0.0469(16) Uani 1 1 d . . . . .
O2 O 0.4711(4) 0.2847(4) 1.0649(3) 0.0332(14) Uani 1 1 d . . . . .
O3 O 0.2567(4) 0.2566(4) 0.9758(3) 0.0317(14) Uani 1 1 d . . . . .
O4 O 0.3216(5) 0.2379(4) 0.8228(3) 0.0360(14) Uani 1 1 d . . . . .
O5 O 0.5361(5) 0.2642(4) 0.9164(3) 0.0343(14) Uani 1 1 d . . . . .
O6 O 0.5912(4) 0.4572(4) 1.1824(3) 0.0279(13) Uani 1 1 d . . . . .
O7 O 0.3688(4) 0.4355(4) 1.0896(3) 0.0261(13) Uani 1 1 d . . . . .
O8 O 0.1375(4) 0.3927(5) 0.9936(4) 0.0402(15) Uani 1 1 d . . . . .
O9 O 0.2246(4) 0.3873(4) 0.8482(3) 0.0322(14) Uani 1 1 d . . . . .
O10 O 0.2874(5) 0.3660(4) 0.6917(3) 0.0426(15) Uani 1 1 d . . . . .
O11 O 0.5065(4) 0.3958(4) 0.7894(3) 0.0320(14) Uani 1 1 d . . . . .
O12 O 0.7269(5) 0.4051(5) 0.8736(4) 0.0449(16) Uani 1 1 d . . . . .
O13 O 0.6603(4) 0.4441(4) 1.0274(3) 0.0274(13) Uani 1 1 d . . . . .
O14 O 0.5580(4) 0.5847(4) 1.0578(3) 0.0246(12) Uani 1 1 d . . . . .
C1 C 0.9645(8) 0.4619(8) 0.1239(6) 0.055(3) Uani 1 1 d . . . . .
H1A H 1.003299 0.454341 0.077005 0.082 Uiso 1 1 calc R U . . .
H1B H 0.880163 0.431542 0.103278 0.082 Uiso 1 1 calc R U . . .
H1C H 0.985547 0.537085 0.142598 0.082 Uiso 1 1 calc R U . . .
C2 C 1.0927(10) 0.3577(10) 0.1898(7) 0.082(4) Uani 1 1 d . . . . .
H2A H 1.109820 0.367658 0.131883 0.123 Uiso 1 1 calc R U . . .
H2B H 1.163487 0.392687 0.233550 0.123 Uiso 1 1 calc R U . . .
H2C H 1.064580 0.281897 0.197527 0.123 Uiso 1 1 calc R U . . .
N1 N 1.0023(6) 0.4044(6) 0.1993(5) 0.044(2) Uani 1 1 d . . . . .
C3 C 0.9617(7) 0.4020(6) 0.2733(5) 0.032(2) Uani 1 1 d . . . . .
C4 C 0.8780(7) 0.4529(6) 0.2829(6) 0.034(2) Uani 1 1 d . . . . .
H4 H 0.849386 0.487804 0.236576 0.041 Uiso 1 1 calc R U . . .
C5 C 0.8395(7) 0.4507(6) 0.3596(6) 0.035(2) Uani 1 1 d . . . . .
H5 H 0.783836 0.483954 0.363957 0.043 Uiso 1 1 calc R U . . .
C6 C 0.8802(7) 0.4001(6) 0.4337(6) 0.029(2) Uani 1 1 d . . . . .
C7 C 0.9635(7) 0.3484(6) 0.4228(5) 0.030(2) Uani 1 1 d . . . . .
C8 C 1.0026(7) 0.3508(7) 0.3451(6) 0.037(2) Uani 1 1 d . . . . .
H8 H 1.057918 0.317370 0.339965 0.044 Uiso 1 1 calc R U . . .
S1 S 1.0193(2) 0.28212(19) 0.50650(15) 0.0410(6) Uani 1 1 d . . . . .
N3 N 0.8357(5) 0.4025(5) 0.5055(4) 0.0286(16) Uani 1 1 d . . . . .
C9 C 0.9466(6) 0.2961(6) 0.5897(5) 0.028(2) Uani 1 1 d . . . . .
C10 C 0.8654(7) 0.3563(6) 0.5775(6) 0.033(2) Uani 1 1 d . . . . .
C11 C 0.8131(7) 0.3645(7) 0.6510(6) 0.039(2) Uani 1 1 d . . . . .
H11 H 0.760318 0.402761 0.646617 0.047 Uiso 1 1 calc R U . . .
C12 C 0.8371(7) 0.3189(7) 0.7266(6) 0.040(2) Uani 1 1 d . . . . .
H12 H 0.802226 0.328013 0.773302 0.048 Uiso 1 1 calc R U . . .
C13 C 0.9148(7) 0.2571(6) 0.7362(5) 0.034(2) Uani 1 1 d . . . . .
C14 C 0.9694(7) 0.2482(7) 0.6645(6) 0.036(2) Uani 1 1 d . . . . .
H14 H 1.021428 0.209128 0.669159 0.043 Uiso 1 1 calc R U . . .
N2 N 0.9345(6) 0.2077(6) 0.8096(5) 0.044(2) Uani 1 1 d . . . . .
C15 C 1.0083(9) 0.1380(8) 0.8160(6) 0.058(3) Uani 1 1 d . . . . .
H15A H 1.013003 0.109365 0.872770 0.086 Uiso 1 1 calc R U . . .
H15B H 0.973561 0.079631 0.770392 0.086 Uiso 1 1 calc R U . . .
H15C H 1.086443 0.179463 0.809112 0.086 Uiso 1 1 calc R U . . .
C16 C 0.8843(9) 0.2225(8) 0.8873(6) 0.066(3) Uani 1 1 d . . . . .
H16A H 0.907887 0.180961 0.933330 0.099 Uiso 1 1 calc R U . . .
H16B H 0.913382 0.297511 0.908473 0.099 Uiso 1 1 calc R U . . .
H16C H 0.799392 0.198441 0.870373 0.099 Uiso 1 1 calc R U . . .
C17 C 0.5617(9) 0.0337(8) 0.8882(7) 0.060(3) Uani 1 1 d . . . . .
H17A H 0.579746 -0.006440 0.937001 0.091 Uiso 1 1 calc R U . . .
H17B H 0.593163 0.109527 0.906691 0.091 Uiso 1 1 calc R U . . .
H17C H 0.477241 0.012575 0.868081 0.091 Uiso 1 1 calc R U . . .
C18 C 0.6828(9) -0.0638(8) 0.8338(6) 0.060(3) Uani 1 1 d . . . . .
H18A H 0.680626 -0.087671 0.891948 0.090 Uiso 1 1 calc R U . . .
H18B H 0.648460 -0.124980 0.790789 0.090 Uiso 1 1 calc R U . . .
H18C H 0.763510 -0.027325 0.829789 0.090 Uiso 1 1 calc R U . . .
N4 N 0.6143(6) 0.0116(5) 0.8168(5) 0.0407(19) Uani 1 1 d . . . . .
C19 C 0.6034(7) 0.0568(6) 0.7401(6) 0.034(2) Uani 1 1 d . . . . .
C20 C 0.5404(8) 0.1323(7) 0.7271(6) 0.044(2) Uani 1 1 d . . . . .
H20 H 0.508647 0.150501 0.772661 0.052 Uiso 1 1 calc R U . . .
C21 C 0.5262(7) 0.1776(7) 0.6495(6) 0.042(2) Uani 1 1 d . . . . .
H21 H 0.484950 0.226442 0.643028 0.050 Uiso 1 1 calc R U . . .
C22 C 0.5732(7) 0.1522(6) 0.5772(6) 0.031(2) Uani 1 1 d . . . . .
C23 C 0.6400(7) 0.0809(6) 0.5924(5) 0.032(2) Uani 1 1 d . . . . .
C24 C 0.6523(7) 0.0347(6) 0.6706(5) 0.035(2) Uani 1 1 d . . . . .
H24 H 0.694729 -0.013127 0.677773 0.042 Uiso 1 1 calc R U . . .
S2 S 0.7066(2) 0.04805(18) 0.51234(15) 0.0405(6) Uani 1 1 d . . . . .
N6 N 0.5518(6) 0.1996(5) 0.5031(5) 0.0398(19) Uani 1 1 d . . . . .
C25 C 0.6693(7) 0.1215(6) 0.4263(6) 0.033(2) Uani 1 1 d . . . . .
C26 C 0.5947(7) 0.1842(6) 0.4321(6) 0.036(2) Uani 1 1 d . . . . .
C27 C 0.5682(7) 0.2374(7) 0.3558(6) 0.043(2) Uani 1 1 d . . . . .
H27 H 0.519608 0.279307 0.356203 0.052 Uiso 1 1 calc R U . . .
C28 C 0.6111(8) 0.2294(7) 0.2824(6) 0.045(2) Uani 1 1 d . . . . .
H28 H 0.590805 0.265145 0.233677 0.053 Uiso 1 1 calc R U . . .
C29 C 0.6859(8) 0.1678(7) 0.2785(6) 0.038(2) Uani 1 1 d . . . . .
C30 C 0.7128(8) 0.1131(7) 0.3517(6) 0.041(2) Uani 1 1 d . . . . .
H30 H 0.760576 0.070643 0.350166 0.049 Uiso 1 1 calc R U . . .
N5 N 0.7310(7) 0.1618(6) 0.2067(5) 0.050(2) Uani 1 1 d . . . . .
C31 C 0.8106(10) 0.0985(9) 0.2031(7) 0.074(3) Uani 1 1 d . . . . .
H31A H 0.833679 0.103783 0.146989 0.110 Uiso 1 1 calc R U . . .
H31B H 0.879900 0.126364 0.249596 0.110 Uiso 1 1 calc R U . . .
H31C H 0.770029 0.024193 0.210292 0.110 Uiso 1 1 calc R U . . .
C32 C 0.7029(9) 0.2141(9) 0.1266(6) 0.071(3) Uani 1 1 d . . . . .
H32A H 0.744430 0.199670 0.083620 0.106 Uiso 1 1 calc R U . . .
H32B H 0.619100 0.186324 0.102827 0.106 Uiso 1 1 calc R U . . .
H32C H 0.726893 0.290707 0.140699 0.106 Uiso 1 1 calc R U . . .
O1W O 1.2187(7) 1.1256(6) 0.6449(6) 0.047(2) Uani 0.7 1 d . . P . .
O2W O 0.5418(6) 0.4953(6) 0.6370(4) 0.070(2) Uani 1 1 d . . . . .
O3W O 0.6629(6) 0.5217(6) 0.5009(4) 0.067(2) Uani 1 1 d . . . . .
O4W O 0.6800(7) 0.7486(6) 0.5031(5) 0.058(2) Uani 0.8 1 d . . P . .
O5W O 0.6596(6) 0.6789(6) 0.7590(5) 0.049(2) Uani 0.8 1 d . . P . .
O6W O 0.8204(9) 0.8424(8) 0.6705(7) 0.075(3) Uani 0.7 1 d . . P . .
O7W O 0.0741(9) 0.1106(9) 1.0508(7) 0.071(4) Uani 0.6 1 d . . P . .
O8W O 0.9984(11) 0.9804(12) 0.5968(9) 0.075(4) Uani 0.5 1 d . . P . .

loop_
_atom_site_aniso_label
_atom_site_aniso_U_11
_atom_site_aniso_U_22
_atom_site_aniso_U_33
_atom_site_aniso_U_23
_atom_site_aniso_U_13
_atom_site_aniso_U_12
V1 0.0425(9) 0.0292(9) 0.0321(9) 0.0066(7) 0.0078(7) 0.0116(7)
V2 0.0306(8) 0.0308(8) 0.0224(8) 0.0104(6) 0.0089(6) 0.0126(7)
V3 0.0232(8) 0.0391(9) 0.0279(9) 0.0069(7) 0.0092(7) 0.0093(7)
V4 0.0382(9) 0.0379(9) 0.0214(9) 0.0054(7) 0.0066(7) 0.0124(7)
V5 0.0328(8) 0.0380(9) 0.0314(9) 0.0044(7) 0.0142(7) 0.0169(7)
O1 0.065(4) 0.033(3) 0.042(4) 0.008(3) 0.012(3) 0.015(3)
O2 0.040(3) 0.033(3) 0.029(3) 0.009(3) 0.011(3) 0.014(3)
O3 0.032(3) 0.033(3) 0.029(3) 0.008(3) 0.008(3) 0.006(3)
O4 0.044(3) 0.032(3) 0.028(3) 0.001(3) 0.010(3) 0.007(3)
O5 0.044(3) 0.034(3) 0.032(3) 0.005(3) 0.011(3) 0.020(3)
O6 0.033(3) 0.034(3) 0.021(3) 0.010(2) 0.008(2) 0.015(3)
O7 0.022(3) 0.036(3) 0.022(3) 0.005(2) 0.007(2) 0.010(2)
O8 0.028(3) 0.059(4) 0.037(4) 0.012(3) 0.013(3) 0.015(3)
O9 0.027(3) 0.040(3) 0.025(3) 0.006(3) 0.005(2) 0.005(3)
O10 0.052(4) 0.050(4) 0.022(3) 0.006(3) 0.002(3) 0.017(3)
O11 0.042(3) 0.039(3) 0.021(3) 0.006(3) 0.013(3) 0.017(3)
O12 0.038(3) 0.063(4) 0.043(4) 0.003(3) 0.021(3) 0.024(3)
O13 0.031(3) 0.031(3) 0.024(3) 0.006(2) 0.009(2) 0.014(3)
O14 0.025(3) 0.028(3) 0.024(3) 0.008(2) 0.010(2) 0.011(2)
C1 0.056(6) 0.070(7) 0.043(6) 0.023(5) 0.017(5) 0.023(6)
C2 0.095(9) 0.116(10) 0.069(8) 0.044(7) 0.051(7) 0.061(8)
N1 0.043(5) 0.064(5) 0.035(5) 0.018(4) 0.017(4) 0.024(4)
C3 0.034(5) 0.038(5) 0.028(5) 0.012(4) 0.010(4) 0.014(4)
C4 0.031(5) 0.040(5) 0.036(6) 0.015(4) 0.008(4) 0.016(4)
C5 0.023(5) 0.035(5) 0.049(6) 0.005(5) 0.004(4) 0.013(4)
C6 0.029(5) 0.023(5) 0.040(6) 0.001(4) 0.008(4) 0.013(4)
C7 0.036(5) 0.028(5) 0.021(5) 0.006(4) 0.006(4) 0.005(4)
C8 0.034(5) 0.042(5) 0.042(6) 0.009(5) 0.010(4) 0.021(4)
S1 0.0464(14) 0.0579(16) 0.0346(14) 0.0162(12) 0.0176(11) 0.0331(12)
N3 0.025(4) 0.032(4) 0.030(4) 0.002(3) 0.009(3) 0.010(3)
C9 0.019(4) 0.035(5) 0.028(5) 0.003(4) 0.008(4) 0.005(4)
C10 0.031(5) 0.032(5) 0.031(6) -0.006(4) 0.006(4) 0.007(4)
C11 0.033(5) 0.048(6) 0.037(6) 0.000(5) 0.004(5) 0.016(4)
C12 0.030(5) 0.052(6) 0.035(6) -0.003(5) 0.006(4) 0.012(5)
C13 0.031(5) 0.032(5) 0.024(5) 0.007(4) 0.002(4) -0.007(4)
C14 0.034(5) 0.042(5) 0.034(6) 0.006(4) 0.007(4) 0.015(4)
N2 0.043(5) 0.057(5) 0.027(5) 0.005(4) 0.006(4) 0.010(4)
C15 0.059(7) 0.063(7) 0.045(7) 0.021(5) 0.005(5) 0.015(6)
C16 0.064(7) 0.072(7) 0.052(7) 0.013(6) 0.015(6) 0.007(6)
C17 0.082(8) 0.057(7) 0.061(7) 0.014(5) 0.031(6) 0.038(6)
C18 0.076(7) 0.058(7) 0.051(7) 0.014(5) 0.019(6) 0.024(6)
N4 0.049(5) 0.037(4) 0.040(5) 0.006(4) 0.010(4) 0.020(4)
C19 0.029(5) 0.027(5) 0.044(6) 0.001(4) 0.003(4) 0.007(4)
C20 0.043(6) 0.034(5) 0.054(7) 0.005(5) 0.014(5) 0.011(5)
C21 0.040(5) 0.030(5) 0.056(7) 0.001(5) 0.004(5) 0.016(4)
C22 0.028(5) 0.023(5) 0.039(6) 0.001(4) 0.001(4) 0.010(4)
C23 0.031(5) 0.029(5) 0.031(6) 0.000(4) 0.003(4) 0.007(4)
C24 0.041(5) 0.030(5) 0.033(6) 0.000(4) 0.001(4) 0.015(4)
S2 0.0448(14) 0.0430(14) 0.0371(14) 0.0089(11) 0.0057(11) 0.0208(12)
N6 0.032(4) 0.037(4) 0.047(5) 0.002(4) 0.001(4) 0.012(4)
C25 0.027(5) 0.025(5) 0.036(6) 0.005(4) -0.006(4) 0.002(4)
C26 0.034(5) 0.025(5) 0.038(6) 0.005(4) -0.010(5) 0.005(4)
C27 0.032(5) 0.036(6) 0.054(7) 0.010(5) -0.005(5) 0.010(4)
C28 0.051(6) 0.042(6) 0.035(6) 0.012(5) -0.002(5) 0.014(5)
C29 0.043(5) 0.035(5) 0.033(6) 0.000(4) 0.004(5) 0.010(5)
C30 0.043(5) 0.042(6) 0.035(6) 0.004(5) 0.002(5) 0.014(5)
N5 0.053(5) 0.055(5) 0.042(5) 0.011(4) -0.001(4) 0.025(4)
C31 0.080(8) 0.090(9) 0.049(7) 0.001(6) 0.005(6) 0.030(7)
C32 0.070(7) 0.095(9) 0.039(7) 0.020(6) -0.001(6) 0.023(7)
O1W 0.053(5) 0.022(5) 0.062(6) -0.007(4) 0.010(5) 0.009(4)
O2W 0.073(5) 0.101(6) 0.051(5) 0.030(4) 0.035(4) 0.035(4)
O3W 0.074(5) 0.086(5) 0.063(5) 0.030(4) 0.034(4) 0.045(4)
O4W 0.061(5) 0.054(5) 0.063(6) 0.003(4) 0.004(4) 0.029(4)
O5W 0.057(5) 0.064(5) 0.038(5) 0.026(4) 0.021(4) 0.029(4)
O6W 0.073(7) 0.075(7) 0.083(8) 0.022(6) 0.025(6) 0.025(6)
O7W 0.057(7) 0.085(9) 0.069(8) 0.057(7) 0.019(6) 0.016(7)
O8W 0.044(8) 0.086(11) 0.070(10) -0.031(8) -0.012(7) 0.003(8)

loop_
_atom_type_symbol
_atom_type_description
_atom_type_scat_dispersion_real
_atom_type_scat_dispersion_imag
_atom_type_scat_source
C C 0.0033 0.0016 'International Tables Vol C Tables 4.2.6.8 and 6.1.1.4'
H H 0.0000 0.0000 'International Tables Vol C Tables 4.2.6.8 and 6.1.1.4'
N N 0.0061 0.0033 'International Tables Vol C Tables 4.2.6.8 and 6.1.1.4'
O O 0.0106 0.0060 'International Tables Vol C Tables 4.2.6.8 and 6.1.1.4'
S S 0.1246 0.1234 'International Tables Vol C Tables 4.2.6.8 and 6.1.1.4'
V V 0.3005 0.5294 'International Tables Vol C Tables 4.2.6.8 and 6.1.1.4'

loop_
_geom_angle_atom_site_label_1
_geom_angle_atom_site_label_2
_geom_angle_atom_site_label_3
_geom_angle
_geom_angle_site_symmetry_1
_geom_angle_site_symmetry_3
_geom_angle_publ_flag
O1 V1 O4 104.3(3) . . ?
O1 V1 O3 102.3(3) . . ?
O4 V1 O3 93.1(2) . . ?
O1 V1 O5 101.6(3) . . ?
O4 V1 O5 90.0(2) . . ?
O3 V1 O5 154.3(2) . . ?
O1 V1 O2 100.1(3) . . ?
O4 V1 O2 155.4(2) . . ?
O3 V1 O2 84.2(2) . . ?
O5 V1 O2 82.4(2) . . ?
O1 V1 O14 173.5(3) . 2_667 ?
O4 V1 O14 82.0(2) . 2_667 ?
O3 V1 O14 78.6(2) . 2_667 ?
O5 V1 O14 76.63(19) . 2_667 ?
O2 V1 O14 73.51(19) . 2_667 ?
O1 V1 V4 137.7(2) . . ?
O4 V1 V4 33.34(16) . . ?
O3 V1 V4 85.06(16) . . ?
O5 V1 V4 83.62(16) . . ?
O2 V1 V4 122.15(15) . . ?
O14 V1 V4 48.64(12) 2_667 . ?
O1 V1 V2 130.7(2) . . ?
O4 V1 V2 124.84(17) . . ?
O3 V1 V2 80.39(16) . . ?
O5 V1 V2 76.94(16) . . ?
O2 V1 V2 30.58(14) . . ?
O14 V1 V2 42.94(12) 2_667 . ?
V4 V1 V2 91.57(5) . . ?
O1 V1 V3 134.7(2) . . ?
O4 V1 V3 82.08(18) . . ?
O3 V1 V3 32.61(15) . . ?
O5 V1 V3 123.35(16) . . ?
O2 V1 V3 82.61(15) . . ?
O14 V1 V3 46.74(12) 2_667 . ?
V4 V1 V3 60.18(5) . . ?
V2 V1 V3 63.42(5) . . ?
O1 V1 V5 132.0(2) . . ?
O4 V1 V5 81.96(17) . . ?
O3 V1 V5 125.13(17) . . ?
O5 V1 V5 30.42(15) . . ?
O2 V1 V5 79.75(14) . . ?
O14 V1 V5 46.57(12) 2_667 . ?
V4 V1 V5 61.65(5) . . ?
V2 V1 V5 60.10(4) . . ?
V3 V1 V5 93.09(5) . . ?
O6 V2 O2 106.5(2) . . ?
O6 V2 O13 98.7(2) . . ?
O2 V2 O13 99.3(2) . . ?
O6 V2 O7 95.3(2) . . ?
O2 V2 O7 94.1(2) . . ?
O13 V2 O7 157.0(2) . . ?
O6 V2 O14 88.1(2) . . ?
O2 V2 O14 164.8(2) . . ?
O13 V2 O14 82.3(2) . . ?
O7 V2 O14 80.04(19) . . ?
O6 V2 O14 166.1(2) . 2_667 ?
O2 V2 O14 87.0(2) . 2_667 ?
O13 V2 O14 82.2(2) . 2_667 ?
O7 V2 O14 79.87(19) . 2_667 ?
O14 V2 O14 78.2(2) . 2_667 ?
O6 V2 V4 38.97(17) . 2_667 ?
O2 V2 V4 145.37(18) . 2_667 ?
O13 V2 V4 90.62(16) . 2_667 ?
O7 V2 V4 88.87(15) . 2_667 ?
O14 V2 V4 49.16(14) . 2_667 ?
O14 V2 V4 127.39(14) 2_667 2_667 ?
O6 V2 V1 144.40(18) . . ?
O2 V2 V1 38.00(18) . . ?
O13 V2 V1 91.46(16) . . ?
O7 V2 V1 87.62(15) . . ?
O14 V2 V1 127.19(15) . . ?
O14 V2 V1 48.99(13) 2_667 . ?
V4 V2 V1 175.44(6) 2_667 . ?
O6 V2 V5 135.86(18) . . ?
O2 V2 V5 85.17(18) . . ?
O13 V2 V5 37.21(15) . . ?
O7 V2 V5 126.84(15) . . ?
O14 V2 V5 87.21(14) . . ?
O14 V2 V5 46.97(13) 2_667 . ?
V4 V2 V5 119.94(5) 2_667 . ?
V1 V2 V5 60.41(5) . . ?
O8 V3 O9 104.2(3) . . ?
O8 V3 O3 102.2(3) . . ?
O9 V3 O3 95.5(2) . . ?
O8 V3 O13 100.7(3) . 2_667 ?
O9 V3 O13 91.7(2) . 2_667 ?
O3 V3 O13 153.4(2) . 2_667 ?
O8 V3 O7 99.1(2) . . ?
O9 V3 O7 155.2(2) . . ?
O3 V3 O7 87.9(2) . . ?
O13 V3 O7 75.4(2) 2_667 . ?
O8 V3 O14 173.7(3) . 2_667 ?
O9 V3 O14 81.2(2) . 2_667 ?
O3 V3 O14 80.3(2) . 2_667 ?
O13 V3 O14 75.59(19) 2_667 2_667 ?
O7 V3 O14 75.12(18) . 2_667 ?
O8 V3 V4 137.4(2) . . ?
O9 V3 V4 33.43(17) . . ?
O3 V3 V4 84.19(16) . . ?
O13 V3 V4 87.94(14) 2_667 . ?
O7 V3 V4 123.36(14) . . ?
O14 V3 V4 48.25(12) 2_667 . ?
O8 V3 V1 134.8(2) . . ?
O9 V3 V1 83.46(18) . . ?
O3 V3 V1 32.75(16) . . ?
O13 V3 V1 123.84(15) 2_667 . ?
O7 V3 V1 86.33(15) . . ?
O14 V3 V1 48.32(12) 2_667 . ?
V4 V3 V1 59.12(4) . . ?
O8 V3 V5 90.0(2) . 2_667 ?
O9 V3 V5 129.48(17) . 2_667 ?
O3 V3 V5 128.95(17) . 2_667 ?
O13 V3 V5 37.79(14) 2_667 2_667 ?
O7 V3 V5 41.11(14) . 2_667 ?
O14 V3 V5 83.94(13) 2_667 2_667 ?
V4 V3 V5 118.67(5) . 2_667 ?
V1 V3 V5 119.59(6) . 2_667 ?
O10 V4 O4 104.2(3) . . ?
O10 V4 O9 102.2(3) . . ?
O4 V4 O9 91.3(2) . . ?
O10 V4 O11 100.9(3) . . ?
O4 V4 O11 91.2(2) . . ?
O9 V4 O11 155.3(2) . . ?
O10 V4 O6 99.8(2) . 2_667 ?
O4 V4 O6 156.0(2) . 2_667 ?
O9 V4 O6 83.8(2) . 2_667 ?
O11 V4 O6 84.0(2) . 2_667 ?
O10 V4 O14 173.6(2) . 2_667 ?
O4 V4 O14 82.2(2) . 2_667 ?
O9 V4 O14 78.28(19) . 2_667 ?
O11 V4 O14 77.73(19) . 2_667 ?
O6 V4 O14 73.86(18) 2_667 2_667 ?
O10 V4 V1 137.3(2) . . ?
O4 V4 V1 33.17(17) . . ?
O9 V4 V1 83.57(17) . . ?
O11 V4 V1 85.14(16) . . ?
O6 V4 V1 122.88(15) 2_667 . ?
O14 V4 V1 49.03(12) 2_667 . ?
O10 V4 V2 130.7(2) . 2_667 ?
O4 V4 V2 125.09(18) . 2_667 ?
O9 V4 V2 78.50(16) . 2_667 ?
O11 V4 V2 80.01(16) . 2_667 ?
O6 V4 V2 30.96(14) 2_667 2_667 ?
O14 V4 V2 42.92(12) 2_667 2_667 ?
V1 V4 V2 91.92(5) . 2_667 ?
O10 V4 V3 133.9(2) . . ?
O4 V4 V3 82.41(17) . . ?
O9 V4 V3 31.69(16) . . ?
O11 V4 V3 124.76(16) . . ?
O6 V4 V3 81.19(14) 2_667 . ?
O14 V4 V3 47.03(12) 2_667 . ?
V1 V4 V3 60.70(5) . . ?
V2 V4 V3 61.04(4) 2_667 . ?
O12 V5 O5 105.1(3) . . ?
O12 V5 O11 102.3(3) . . ?
O5 V5 O11 95.2(2) . . ?
O12 V5 O13 100.4(3) . . ?
O5 V5 O13 93.2(2) . . ?
O11 V5 O13 152.7(2) . . ?
O12 V5 O7 98.9(3) . 2_667 ?
O5 V5 O7 155.0(2) . 2_667 ?
O11 V5 O7 86.2(2) . 2_667 ?
O13 V5 O7 75.5(2) . 2_667 ?
O12 V5 O14 173.2(3) . 2_667 ?
O5 V5 O14 81.1(2) . 2_667 ?
O11 V5 O14 79.3(2) . 2_667 ?
O13 V5 O14 76.43(19) . 2_667 ?
O7 V5 O14 74.58(18) 2_667 2_667 ?
O12 V5 V2 135.3(2) . . ?
O5 V5 V2 78.22(17) . . ?
O11 V5 V2 121.95(16) . . ?
O13 V5 V2 35.58(14) . . ?
O7 V5 V2 79.86(14) 2_667 . ?
O14 V5 V2 42.64(12) 2_667 . ?
O12 V5 V3 89.7(2) . 2_667 ?
O5 V5 V3 131.46(18) . 2_667 ?
O11 V5 V3 126.92(17) . 2_667 ?
O13 V5 V3 38.26(14) . 2_667 ?
O7 V5 V3 40.68(14) 2_667 2_667 ?
O14 V5 V3 84.16(13) 2_667 2_667 ?
V2 V5 V3 60.31(4) . 2_667 ?
O12 V5 V1 138.3(2) . . ?
O5 V5 V1 33.35(17) . . ?
O11 V5 V1 83.82(16) . . ?
O13 V5 V1 89.21(15) . . ?
O7 V5 V1 122.78(14) 2_667 . ?
O14 V5 V1 48.20(12) 2_667 . ?
V2 V5 V1 59.49(4) . . ?
V3 V5 V1 119.70(6) 2_667 . ?
V2 O2 V1 111.4(3) . . ?
V3 O3 V1 114.6(3) . . ?
V1 O4 V4 113.5(3) . . ?
V5 O5 V1 116.2(3) . . ?
V2 O6 V4 110.1(2) . 2_667 ?
V2 O7 V3 106.6(2) . . ?
V2 O7 V5 106.4(2) . 2_667 ?
V3 O7 V5 98.2(2) . 2_667 ?
V3 O9 V4 114.9(3) . . ?
V5 O11 V4 114.0(3) . . ?
V2 O13 V5 107.2(2) . . ?
V2 O13 V3 107.3(2) . 2_667 ?
V5 O13 V3 103.9(2) . 2_667 ?
V2 O14 V2 101.8(2) . 2_667 ?
V2 O14 V5 97.02(18) . 2_667 ?
V2 O14 V5 90.39(18) 2_667 2_667 ?
V2 O14 V3 91.52(19) . 2_667 ?
V2 O14 V3 96.07(19) 2_667 2_667 ?
V5 O14 V3 168.0(2) 2_667 2_667 ?
V2 O14 V4 87.91(18) . 2_667 ?
V2 O14 V4 170.3(2) 2_667 2_667 ?
V5 O14 V4 87.22(17) 2_667 2_667 ?
V3 O14 V4 84.73(16) 2_667 2_667 ?
V2 O14 V1 169.9(3) . 2_667 ?
V2 O14 V1 88.07(17) 2_667 2_667 ?
V5 O14 V1 85.23(17) 2_667 2_667 ?
V3 O14 V1 84.94(16) 2_667 2_667 ?
V4 O14 V1 82.33(16) 2_667 2_667 ?
C3 N1 C2 122.2(8) . . ?
C3 N1 C1 121.9(7) . . ?
C2 N1 C1 115.7(7) . . ?
N1 C3 C8 120.8(8) . . ?
N1 C3 C4 121.3(8) . . ?
C8 C3 C4 117.9(7) . . ?
C5 C4 C3 120.1(8) . . ?
C4 C5 C6 123.2(8) . . ?
N3 C6 C5 118.0(7) . . ?
N3 C6 C7 126.0(7) . . ?
C5 C6 C7 116.0(7) . . ?
C8 C7 C6 120.7(7) . . ?
C8 C7 S1 118.0(6) . . ?
C6 C7 S1 121.3(6) . . ?
C7 C8 C3 122.0(8) . . ?
C7 S1 C9 103.2(4) . . ?
C10 N3 C6 123.1(7) . . ?
C14 C9 C10 122.6(7) . . ?
C14 C9 S1 117.1(6) . . ?
C10 C9 S1 120.2(6) . . ?
N3 C10 C11 118.6(8) . . ?
N3 C10 C9 126.2(7) . . ?
C11 C10 C9 115.2(8) . . ?
C12 C11 C10 122.7(9) . . ?
C11 C12 C13 121.1(8) . . ?
N2 C13 C14 121.0(8) . . ?
N2 C13 C12 121.2(8) . . ?
C14 C13 C12 117.7(8) . . ?
C9 C14 C13 120.6(8) . . ?
C13 N2 C15 120.5(7) . . ?
C13 N2 C16 121.5(8) . . ?
C15 N2 C16 118.0(8) . . ?
C19 N4 C17 122.5(8) . . ?
C19 N4 C18 121.5(7) . . ?
C17 N4 C18 116.0(7) . . ?
N4 C19 C24 122.8(8) . . ?
N4 C19 C20 120.0(8) . . ?
C24 C19 C20 117.2(8) . . ?
C21 C20 C19 121.2(9) . . ?
C20 C21 C22 121.6(8) . . ?
N6 C22 C23 126.8(8) . . ?
N6 C22 C21 116.6(8) . . ?
C23 C22 C21 116.6(8) . . ?
C24 C23 C22 121.1(8) . . ?
C24 C23 S2 117.7(7) . . ?
C22 C23 S2 121.2(7) . . ?
C23 C24 C19 122.3(8) . . ?
C23 S2 C25 102.8(4) . . ?
C22 N6 C26 121.7(7) . . ?
C30 C25 C26 122.3(8) . . ?
C30 C25 S2 116.4(7) . . ?
C26 C25 S2 121.3(7) . . ?
N6 C26 C27 118.4(8) . . ?
N6 C26 C25 126.1(8) . . ?
C27 C26 C25 115.5(9) . . ?
C28 C27 C26 122.3(9) . . ?
C27 C28 C29 121.2(8) . . ?
N5 C29 C30 120.4(9) . . ?
N5 C29 C28 121.4(8) . . ?
C30 C29 C28 118.2(9) . . ?
C25 C30 C29 120.5(9) . . ?
C29 N5 C32 123.1(8) . . ?
C29 N5 C31 121.4(8) . . ?
C32 N5 C31 115.4(8) . . ?

loop_
_geom_bond_atom_site_label_1
_geom_bond_atom_site_label_2
_geom_bond_distance
_geom_bond_site_symmetry_2
_geom_bond_publ_flag
V1 O1 1.593(6) . ?
V1 O4 1.826(5) . ?
V1 O3 1.851(5) . ?
V1 O5 1.911(5) . ?
V1 O2 2.043(5) . ?
V1 O14 2.332(5) 2_667 ?
V1 V4 3.061(2) . ?
V1 V2 3.089(2) . ?
V1 V3 3.111(2) . ?
V1 V5 3.118(2) . ?
V2 O6 1.677(5) . ?
V2 O2 1.688(5) . ?
V2 O13 1.893(5) . ?
V2 O7 2.011(5) . ?
V2 O14 2.087(5) . ?
V2 O14 2.106(5) 2_667 ?
V2 V4 3.063(2) 2_667 ?
V2 V5 3.1085(19) . ?
V3 O8 1.596(5) . ?
V3 O9 1.792(5) . ?
V3 O3 1.844(5) . ?
V3 O13 1.989(5) 2_667 ?
V3 O7 2.053(5) . ?
V3 O14 2.274(5) 2_667 ?
V3 V4 3.095(2) . ?
V3 V5 3.117(2) 2_667 ?
V4 O10 1.600(5) . ?
V4 O4 1.835(5) . ?
V4 O9 1.880(5) . ?
V4 O11 1.898(5) . ?
V4 O6 2.051(5) 2_667 ?
V4 O14 2.319(5) 2_667 ?
V5 O12 1.598(5) . ?
V5 O5 1.760(5) . ?
V5 O11 1.878(5) . ?
V5 O13 1.968(5) . ?
V5 O7 2.070(5) 2_667 ?
V5 O14 2.272(5) 2_667 ?
C1 N1 1.480(11) . ?
C2 N1 1.453(12) . ?
N1 C3 1.330(10) . ?
C3 C8 1.402(11) . ?
C3 C4 1.416(11) . ?
C4 C5 1.355(11) . ?
C5 C6 1.423(11) . ?
C6 N3 1.331(10) . ?
C6 C7 1.425(11) . ?
C7 C8 1.374(11) . ?
C7 S1 1.726(8) . ?
S1 C9 1.737(8) . ?
N3 C10 1.323(10) . ?
C9 C14 1.351(11) . ?
C9 C10 1.442(11) . ?
C10 C11 1.426(11) . ?
C11 C12 1.349(11) . ?
C12 C13 1.423(12) . ?
C13 N2 1.338(10) . ?
C13 C14 1.422(11) . ?
N2 C15 1.469(12) . ?
N2 C16 1.487(12) . ?
C17 N4 1.449(11) . ?
C18 N4 1.484(11) . ?
N4 C19 1.340(10) . ?
C19 C24 1.394(11) . ?
C19 C20 1.433(12) . ?
C20 C21 1.355(12) . ?
C21 C22 1.433(12) . ?
C22 N6 1.336(10) . ?
C22 C23 1.421(11) . ?
C23 C24 1.368(11) . ?
C23 S2 1.725(8) . ?
S2 C25 1.733(8) . ?
N6 C26 1.343(11) . ?
C25 C30 1.377(12) . ?
C25 C26 1.424(12) . ?
C26 C27 1.419(12) . ?
C27 C28 1.356(12) . ?
C28 C29 1.409(12) . ?
C29 N5 1.342(11) . ?
C29 C30 1.395(12) . ?
N5 C32 1.465(11) . ?
N5 C31 1.476(12) . ?
